data_4320733
loop_
_publ_author_name
'Chen-Hsiung Hung'
'Chen-Kuo Ou'
'Gene-Hsiang Lee'
'Shie-Ming Peng'

_publ_section_title
;
 Structure and Characterization of the First Metal Complex of
 Dithiaporphyrin: Ru(S2TTP)Cl2
;
_journal_name_full 'Inorganic Chemistry'
_journal_page_first 6845
_journal_page_last 6847
_journal_paper_doi 10.1021/ic010705h
_journal_volume 40
_journal_year 2001
_chemical_formula_sum 'C50 H40 Cl6 N2 Ru S2'
_chemical_formula_weight 1046.73
_chemical_name_systematic
;
   ?
;
_space_group_IT_number 2
_symmetry_cell_setting triclinic
_symmetry_space_group_name_Hall '-P 1'
_symmetry_space_group_name_H-M 'P -1'
_atom_sites_solution_hydrogens geom
_atom_sites_solution_primary direct
_atom_sites_solution_secondary difmap
_audit_creation_method SHELXL-97
_cell_angle_alpha 86.326(2)
_cell_angle_beta 71.225(2)
_cell_angle_gamma 73.912(2)
_cell_formula_units_Z 2
_cell_length_a 11.1025(9)
_cell_length_b 15.1884(12)
_cell_length_c 15.3086(13)
_cell_measurement_temperature 293(2)
_cell_volume 2347.5(3)
_computing_cell_refinement 'Bruker SMART'
_computing_data_collection 'Bruker SMART'
_computing_data_reduction 'Bruker SHELXTL'
_computing_molecular_graphics 'Bruker SHELXTL'
_computing_publication_material 'Bruker SHELXTL'
_computing_structure_refinement 'SHELXL-97 (Sheldrick, 1997)'
_computing_structure_solution 'SHELXS-97 (Sheldrick, 1990)'
_diffrn_ambient_temperature 293(2)
_diffrn_measured_fraction_theta_full 0.957
_diffrn_measured_fraction_theta_max 0.957
_diffrn_measurement_device_type 'CCD area detector'
_diffrn_measurement_method 'phi and omega scans'
_diffrn_radiation_monochromator graphite
_diffrn_radiation_source 'fine-focus sealed tube'
_diffrn_radiation_type MoK\a
_diffrn_radiation_wavelength 0.71073
_diffrn_reflns_av_R_equivalents 0.0200
_diffrn_reflns_av_sigmaI/netI 0.0893
_diffrn_reflns_limit_h_max 13
_diffrn_reflns_limit_h_min -14
_diffrn_reflns_limit_k_max 17
_diffrn_reflns_limit_k_min -19
_diffrn_reflns_limit_l_max 19
_diffrn_reflns_limit_l_min -12
_diffrn_reflns_number 14974
_diffrn_reflns_theta_full 27.55
_diffrn_reflns_theta_max 27.55
_diffrn_reflns_theta_min 1.40
_exptl_absorpt_coefficient_mu 0.802
_exptl_absorpt_correction_T_max 0.9486
_exptl_absorpt_correction_T_min 0.8154
_exptl_absorpt_correction_type 'Empirical Used SADABS'
_exptl_crystal_colour Black
_exptl_crystal_density_diffrn 1.481
_exptl_crystal_density_method 'not measured'
_exptl_crystal_description 'Long Needle'
_exptl_crystal_F_000 1064
_exptl_crystal_size_max 0.48
_exptl_crystal_size_mid 0.10
_exptl_crystal_size_min 0.07
_refine_diff_density_max 0.765
_refine_diff_density_min -0.746
_refine_diff_density_rms 0.083
_refine_ls_extinction_method none
_refine_ls_goodness_of_fit_ref 0.893
_refine_ls_hydrogen_treatment mixed
_refine_ls_matrix_type full
_refine_ls_number_parameters 553
_refine_ls_number_reflns 10366
_refine_ls_number_restraints 0
_refine_ls_restrained_S_all 0.893
_refine_ls_R_factor_all 0.0907
_refine_ls_R_factor_gt 0.0502
_refine_ls_shift/su_max 0.236
_refine_ls_shift/su_mean 0.009
_refine_ls_structure_factor_coef Fsqd
_refine_ls_weighting_details 'calc w=1/[\s^2^(Fo^2^)+(0.0615P)^2^+0.0000P] where P=(Fo^2^+2Fc^2^)/3'
_refine_ls_weighting_scheme calc
_refine_ls_wR_factor_gt 0.1253
_refine_ls_wR_factor_ref 0.1371
_reflns_number_gt 5370
_reflns_number_total 10366
_reflns_threshold_expression >2sigma(I)
_cod_data_source_file ic010705h.cif
_cod_data_source_block h131m
_cod_depositor_comments
;
The following automatic conversions were performed:

'_symmetry_cell_setting' value 'Triclinic' changed to 'triclinic'
according to the built-in table from CIF Core dictionary named
'cif_core.dic' version 2.4.1 from 2010-06-29.

Automatic conversion script
Id: cif_fix_values 1646 2011-03-28 12:23:43Z adriana 
;
_cod_database_code 4320733

loop_
_symmetry_equiv_pos_as_xyz
'x, y, z'
'-x, -y, -z'

loop_
_atom_site_label
_atom_site_type_symbol
_atom_site_fract_x
_atom_site_fract_y
_atom_site_fract_z
_atom_site_U_iso_or_equiv
_atom_site_adp_type
_atom_site_occupancy
_atom_site_symmetry_multiplicity
_atom_site_calc_flag
_atom_site_refinement_flags
_atom_site_disorder_assembly
_atom_site_disorder_group
Ru1 Ru 0.0000 0.0000 0.0000 0.03792(14) Uani 1 2 d S . .
S1 S -0.21297(9) 0.06301(7) 0.08184(8) 0.0430(3) Uani 1 1 d . . .
N1 N 0.0599(3) 0.0740(2) 0.0803(2) 0.0394(8) Uani 1 1 d . . .
Cl1 Cl 0.00839(10) -0.12007(7) 0.10939(8) 0.0490(3) Uani 1 1 d . . .
C1 C -0.2965(4) -0.0225(3) 0.1004(3) 0.0460(11) Uani 1 1 d . . .
C2 C -0.3593(4) -0.0249(3) 0.1946(3) 0.0562(12) Uani 1 1 d . . .
H2A H -0.4226 -0.0567 0.2194 0.067 Uiso 1 1 calc R . .
C3 C -0.3204(4) 0.0236(3) 0.2481(3) 0.0565(12) Uani 1 1 d . . .
H3A H -0.3553 0.0276 0.3121 0.068 Uiso 1 1 calc R . .
C4 C -0.2244(4) 0.0663(3) 0.1983(3) 0.0460(11) Uani 1 1 d . . .
C5 C -0.1343(4) 0.0975(3) 0.2277(3) 0.0457(11) Uani 1 1 d . . .
C6 C -0.0090(4) 0.1044(3) 0.1713(3) 0.0440(10) Uani 1 1 d . . .
C7 C 0.0710(4) 0.1452(3) 0.2050(3) 0.0550(12) Uani 1 1 d . . .
H7A H 0.0480 0.1703 0.2639 0.066 Uiso 1 1 calc R . .
C8 C 0.1835(4) 0.1406(3) 0.1370(3) 0.0530(12) Uani 1 1 d . . .
H8A H 0.2527 0.1622 0.1399 0.064 Uiso 1 1 calc R . .
C9 C 0.1793(4) 0.0957(3) 0.0571(3) 0.0450(11) Uani 1 1 d . . .
C10 C 0.2819(4) 0.0808(3) -0.0275(3) 0.0449(10) Uani 1 1 d . . .
C11 C -0.1752(4) 0.1148(3) 0.3293(3) 0.0473(11) Uani 1 1 d . . .
C12 C -0.2890(4) 0.1823(3) 0.3745(3) 0.0552(12) Uani 1 1 d . . .
H12A H -0.3345 0.2230 0.3404 0.066 Uiso 1 1 calc R . .
C13 C -0.1093(5) 0.0576(4) 0.3830(4) 0.0718(15) Uani 1 1 d . . .
H13A H -0.0313 0.0133 0.3545 0.086 Uiso 1 1 calc R . .
C14 C -0.3346(4) 0.1892(3) 0.4695(3) 0.0583(13) Uani 1 1 d . . .
H14A H -0.4100 0.2356 0.4982 0.070 Uiso 1 1 calc R . .
C15 C -0.1570(5) 0.0650(4) 0.4786(4) 0.0789(16) Uani 1 1 d . . .
H15A H -0.1107 0.0258 0.5132 0.095 Uiso 1 1 calc R . .
C16 C -0.2730(5) 0.1303(4) 0.5230(3) 0.0591(13) Uani 1 1 d . . .
C17 C -0.3291(5) 0.1332(4) 0.6278(3) 0.0856(17) Uani 1 1 d . . .
H17A H -0.4096 0.1817 0.6474 0.128 Uiso 1 1 calc R . .
H17B H -0.2662 0.1439 0.6536 0.128 Uiso 1 1 calc R . .
H17C H -0.3471 0.0757 0.6485 0.128 Uiso 1 1 calc R . .
C18 C 0.3812(4) 0.1350(3) -0.0451(3) 0.0470(11) Uani 1 1 d . . .
C19 C 0.3417(4) 0.2296(3) -0.0286(3) 0.0585(13) Uani 1 1 d . . .
H19A H 0.2521 0.2603 -0.0088 0.070 Uiso 1 1 calc R . .
C20 C 0.5180(4) 0.0922(3) -0.0785(3) 0.0510(11) Uani 1 1 d . . .
H20A H 0.5475 0.0297 -0.0928 0.061 Uiso 1 1 calc R . .
C21 C 0.4345(4) 0.2781(3) -0.0416(4) 0.0645(14) Uani 1 1 d . . .
H21A H 0.4064 0.3412 -0.0306 0.077 Uiso 1 1 calc R . .
C22 C 0.6088(4) 0.1419(3) -0.0902(3) 0.0570(13) Uani 1 1 d . . .
H22A H 0.6986 0.1121 -0.1117 0.068 Uiso 1 1 calc R . .
C23 C 0.5698(5) 0.2338(4) -0.0709(4) 0.0630(14) Uani 1 1 d . . .
C24 C 0.6700(5) 0.2864(4) -0.0761(4) 0.090(2) Uani 1 1 d . . .
H24A H 0.7577 0.2462 -0.0985 0.136 Uiso 1 1 calc R . .
H24B H 0.6553 0.3100 -0.0157 0.136 Uiso 1 1 calc R . .
H24C H 0.6603 0.3363 -0.1172 0.136 Uiso 1 1 calc R . .
Ru2 Ru 0.5000 0.5000 0.5000 0.04356(15) Uani 1 2 d S . .
N2 N 0.6967(3) 0.4352(2) 0.4281(2) 0.0398(8) Uani 1 1 d . . .
S2 S 0.48909(10) 0.59596(8) 0.38291(8) 0.0487(3) Uani 1 1 d . . .
Cl2 Cl 0.42477(10) 0.39463(8) 0.43313(8) 0.0549(3) Uani 1 1 d . . .
C25 C 0.9170(4) 0.3565(3) 0.3917(3) 0.0591(13) Uani 1 1 d . . .
H25A H 0.9972 0.3226 0.3984 0.071 Uiso 1 1 calc R . .
C26 C 0.8963(4) 0.3852(3) 0.3134(3) 0.0591(13) Uani 1 1 d . . .
H26A H 0.9595 0.3752 0.2552 0.071 Uiso 1 1 calc R . .
C27 C 0.7577(4) 0.4352(3) 0.3336(3) 0.0464(11) Uani 1 1 d . . .
C28 C 0.7023(4) 0.4723(3) 0.2639(3) 0.0494(11) Uani 1 1 d . . .
C29 C 0.5733(4) 0.5319(3) 0.2798(3) 0.0499(11) Uani 1 1 d . . .
C30 C 0.4897(4) 0.5452(3) 0.2274(3) 0.0660(14) Uani 1 1 d . . .
H30A H 0.5187 0.5270 0.1656 0.079 Uiso 1 1 calc R . .
C31 C 0.3572(4) 0.5885(3) 0.2754(3) 0.0654(14) Uani 1 1 d . . .
H31A H 0.2903 0.6015 0.2486 0.078 Uiso 1 1 calc R . .
C32 C 0.3356(4) 0.6099(3) 0.3672(3) 0.0500(11) Uani 1 1 d . . .
C33 C 0.2180(4) 0.6299(3) 0.4407(3) 0.0482(11) Uani 1 1 d . . .
C34 C 0.2073(4) 0.6129(3) 0.5341(3) 0.0492(11) Uani 1 1 d . . .
C35 C 0.7769(4) 0.4457(3) 0.1652(3) 0.0470(11) Uani 1 1 d . . .
C36 C 0.8321(4) 0.3541(3) 0.1352(3) 0.0566(12) Uani 1 1 d . . .
H36A H 0.8255 0.3080 0.1781 0.068 Uiso 1 1 calc R . .
C37 C 0.7901(4) 0.5114(3) 0.0993(3) 0.0518(12) Uani 1 1 d . . .
H37A H 0.7552 0.5729 0.1175 0.062 Uiso 1 1 calc R . .
C38 C 0.8956(4) 0.3311(3) 0.0439(3) 0.0582(13) Uani 1 1 d . . .
H38A H 0.9322 0.2696 0.0258 0.070 Uiso 1 1 calc R . .
C39 C 0.8539(4) 0.4885(3) 0.0068(3) 0.0600(13) Uani 1 1 d . . .
H39A H 0.8612 0.5344 -0.0362 0.072 Uiso 1 1 calc R . .
C40 C 0.9068(4) 0.3975(4) -0.0222(3) 0.0565(13) Uani 1 1 d . . .
C41 C 0.9764(5) 0.3718(4) -0.1241(3) 0.0833(17) Uani 1 1 d . . .
H41A H 1.0065 0.3063 -0.1318 0.125 Uiso 1 1 calc R . .
H41B H 1.0506 0.3971 -0.1465 0.125 Uiso 1 1 calc R . .
H41C H 0.9159 0.3959 -0.1582 0.125 Uiso 1 1 calc R . .
C42 C 0.0933(4) 0.6610(3) 0.4140(3) 0.0469(11) Uani 1 1 d . . .
C43 C 0.0649(5) 0.7408(3) 0.3678(4) 0.0722(16) Uani 1 1 d . . .
H43A H 0.1216 0.7783 0.3557 0.087 Uiso 1 1 calc R . .
C44 C 0.0091(5) 0.6082(4) 0.4278(4) 0.0839(18) Uani 1 1 d . . .
H44A H 0.0255 0.5532 0.4580 0.101 Uiso 1 1 calc R . .
C45 C -0.0448(5) 0.7668(4) 0.3390(4) 0.0731(15) Uani 1 1 d . . .
H45A H -0.0609 0.8213 0.3080 0.088 Uiso 1 1 calc R . .
C46 C -0.1004(5) 0.6338(4) 0.3983(4) 0.0839(18) Uani 1 1 d . . .
H46A H -0.1552 0.5952 0.4079 0.101 Uiso 1 1 calc R . .
C47 C -0.1297(4) 0.7142(4) 0.3554(4) 0.0640(14) Uani 1 1 d . . .
C48 C -0.2520(5) 0.7399(5) 0.3225(4) 0.105(2) Uani 1 1 d . . .
H48A H -0.2591 0.7985 0.2941 0.157 Uiso 1 1 calc R . .
H48B H -0.3299 0.7429 0.3745 0.157 Uiso 1 1 calc R . .
H48C H -0.2434 0.6944 0.2786 0.157 Uiso 1 1 calc R . .
C49 C 0.3577(14) 0.3430(8) 0.2380(9) 0.289(8) Uani 1 1 d . . .
H49A H 0.3080 0.3150 0.2909 0.346 Uiso 1 1 calc R . .
H49B H 0.3893 0.3864 0.2624 0.346 Uiso 1 1 calc R . .
C50 C 0.3248(13) 0.1722(7) 0.4285(7) 0.218(6) Uani 1 1 d . . .
H50A H 0.3928 0.1993 0.3899 0.262 Uiso 1 1 calc R . .
H50B H 0.2618 0.2184 0.4739 0.262 Uiso 1 1 calc R . .
Cl3 Cl 0.2563(3) 0.4007(3) 0.1938(3) 0.268(2) Uani 1 1 d . . .
Cl4 Cl 0.4880(3) 0.2624(3) 0.1858(2) 0.277(2) Uani 1 1 d . . .
Cl5 Cl 0.2461(3) 0.1397(2) 0.3618(3) 0.2245(14) Uani 1 1 d . . .
Cl6 Cl 0.3951(3) 0.0812(2) 0.4837(2) 0.1985(12) Uani 1 1 d . . .

loop_
_atom_site_aniso_label
_atom_site_aniso_U_11
_atom_site_aniso_U_22
_atom_site_aniso_U_33
_atom_site_aniso_U_23
_atom_site_aniso_U_13
_atom_site_aniso_U_12
Ru1 0.0324(3) 0.0419(3) 0.0349(3) -0.0028(2) -0.0057(2) -0.0079(2)
S1 0.0355(5) 0.0475(6) 0.0407(7) -0.0052(5) -0.0061(5) -0.0084(5)
N1 0.0321(17) 0.049(2) 0.033(2) -0.0046(16) -0.0078(16) -0.0059(15)
Cl1 0.0473(6) 0.0472(6) 0.0442(7) 0.0061(5) -0.0080(5) -0.0082(5)
C1 0.034(2) 0.057(3) 0.044(3) 0.000(2) -0.006(2) -0.015(2)
C2 0.044(3) 0.079(3) 0.043(3) -0.004(3) 0.000(2) -0.028(2)
C3 0.049(3) 0.076(3) 0.037(3) -0.008(2) 0.001(2) -0.020(2)
C4 0.037(2) 0.050(3) 0.039(3) -0.007(2) 0.001(2) -0.0061(19)
C5 0.041(2) 0.048(3) 0.041(3) -0.006(2) -0.008(2) -0.0045(19)
C6 0.041(2) 0.044(2) 0.042(3) -0.001(2) -0.010(2) -0.0076(19)
C7 0.051(3) 0.066(3) 0.049(3) -0.013(2) -0.012(2) -0.018(2)
C8 0.048(3) 0.064(3) 0.050(3) -0.012(2) -0.014(2) -0.020(2)
C9 0.038(2) 0.047(3) 0.048(3) -0.001(2) -0.011(2) -0.0121(19)
C10 0.039(2) 0.051(3) 0.047(3) 0.002(2) -0.014(2) -0.0151(19)
C11 0.040(2) 0.057(3) 0.042(3) -0.005(2) -0.009(2) -0.012(2)
C12 0.053(3) 0.056(3) 0.044(3) -0.011(2) -0.005(2) -0.002(2)
C13 0.050(3) 0.093(4) 0.052(3) -0.004(3) -0.007(3) 0.004(3)
C14 0.054(3) 0.056(3) 0.052(3) -0.013(3) -0.003(3) -0.007(2)
C15 0.064(3) 0.114(5) 0.051(4) 0.011(3) -0.024(3) -0.008(3)
C16 0.055(3) 0.081(4) 0.040(3) -0.005(3) -0.008(3) -0.024(3)
C17 0.086(4) 0.121(5) 0.047(3) -0.004(3) -0.009(3) -0.037(4)
C18 0.039(2) 0.057(3) 0.046(3) 0.005(2) -0.013(2) -0.016(2)
C19 0.045(3) 0.055(3) 0.076(4) 0.007(3) -0.021(3) -0.012(2)
C20 0.041(2) 0.055(3) 0.052(3) 0.001(2) -0.011(2) -0.010(2)
C21 0.058(3) 0.057(3) 0.089(4) 0.017(3) -0.031(3) -0.026(2)
C22 0.035(2) 0.074(4) 0.064(3) 0.018(3) -0.017(2) -0.022(2)
C23 0.056(3) 0.067(4) 0.077(4) 0.025(3) -0.030(3) -0.030(3)
C24 0.076(4) 0.085(4) 0.137(6) 0.034(4) -0.053(4) -0.047(3)
Ru2 0.0361(3) 0.0503(3) 0.0362(3) -0.0059(2) -0.0089(2) -0.0005(2)
N2 0.0363(18) 0.041(2) 0.037(2) -0.0053(16) -0.0139(17) 0.0018(15)
S2 0.0394(6) 0.0564(7) 0.0409(7) -0.0029(5) -0.0100(5) -0.0003(5)
Cl2 0.0547(7) 0.0589(7) 0.0508(7) -0.0082(6) -0.0191(6) -0.0097(5)
C25 0.039(2) 0.075(3) 0.047(3) -0.002(3) -0.009(2) 0.006(2)
C26 0.038(2) 0.077(3) 0.045(3) -0.010(3) -0.004(2) 0.002(2)
C27 0.044(2) 0.048(3) 0.038(3) -0.005(2) -0.008(2) -0.003(2)
C28 0.046(3) 0.057(3) 0.039(3) -0.007(2) -0.007(2) -0.009(2)
C29 0.045(3) 0.056(3) 0.040(3) 0.003(2) -0.010(2) -0.006(2)
C30 0.053(3) 0.100(4) 0.034(3) -0.005(3) -0.011(2) -0.005(3)
C31 0.044(3) 0.098(4) 0.044(3) -0.001(3) -0.016(2) 0.000(3)
C32 0.041(2) 0.060(3) 0.043(3) -0.003(2) -0.012(2) -0.004(2)
C33 0.041(2) 0.047(3) 0.047(3) -0.003(2) -0.014(2) 0.0028(19)
C34 0.044(2) 0.052(3) 0.045(3) -0.006(2) -0.012(2) -0.001(2)
C35 0.042(2) 0.054(3) 0.041(3) -0.007(2) -0.012(2) -0.006(2)
C36 0.065(3) 0.058(3) 0.042(3) 0.000(2) -0.012(3) -0.014(2)
C37 0.049(3) 0.053(3) 0.047(3) -0.007(2) -0.011(2) -0.006(2)
C38 0.059(3) 0.054(3) 0.054(3) -0.014(3) -0.008(3) -0.011(2)
C39 0.056(3) 0.068(3) 0.050(3) -0.001(3) -0.008(3) -0.018(2)
C40 0.049(3) 0.078(4) 0.041(3) -0.016(3) -0.004(2) -0.024(3)
C41 0.091(4) 0.107(5) 0.047(3) -0.018(3) 0.002(3) -0.042(3)
C42 0.040(2) 0.054(3) 0.041(3) -0.001(2) -0.011(2) -0.005(2)
C43 0.059(3) 0.070(4) 0.099(5) 0.017(3) -0.040(3) -0.021(3)
C44 0.071(4) 0.082(4) 0.113(5) 0.040(4) -0.047(4) -0.030(3)
C45 0.068(3) 0.076(4) 0.079(4) 0.019(3) -0.038(3) -0.011(3)
C46 0.061(3) 0.093(4) 0.113(5) 0.027(4) -0.037(4) -0.039(3)
C47 0.043(3) 0.090(4) 0.053(3) -0.006(3) -0.015(3) -0.007(3)
C48 0.060(4) 0.162(6) 0.090(5) -0.018(4) -0.036(4) -0.006(4)
C49 0.366(18) 0.245(14) 0.244(14) -0.079(11) -0.229(14) 0.110(13)
C50 0.383(17) 0.145(9) 0.110(7) 0.014(6) -0.097(10) -0.026(10)
Cl3 0.198(3) 0.295(4) 0.317(5) -0.124(4) -0.137(3) 0.020(3)
Cl4 0.225(3) 0.365(5) 0.183(3) -0.054(3) -0.111(3) 0.078(3)
Cl5 0.263(3) 0.225(3) 0.235(4) 0.032(3) -0.150(3) -0.066(3)
Cl6 0.188(3) 0.274(4) 0.152(2) -0.003(3) -0.051(2) -0.092(2)

loop_
_atom_type_symbol
_atom_type_description
_atom_type_scat_dispersion_real
_atom_type_scat_dispersion_imag
_atom_type_scat_source
C C 0.0033 0.0016 'International Tables Vol C Tables 4.2.6.8 and 6.1.1.4'
H H 0.0000 0.0000 'International Tables Vol C Tables 4.2.6.8 and 6.1.1.4'
N N 0.0061 0.0033 'International Tables Vol C Tables 4.2.6.8 and 6.1.1.4'
S S 0.1246 0.1234 'International Tables Vol C Tables 4.2.6.8 and 6.1.1.4'
Cl Cl 0.1484 0.1585 'International Tables Vol C Tables 4.2.6.8 and 6.1.1.4'
Ru Ru -1.2594 0.8363 'International Tables Vol C Tables 4.2.6.8 and 6.1.1.4'

loop_
_geom_angle_atom_site_label_1
_geom_angle_atom_site_label_2
_geom_angle_atom_site_label_3
_geom_angle
_geom_angle_site_symmetry_1
_geom_angle_site_symmetry_3
_geom_angle_publ_flag
N1 Ru1 N1 180.00(18) 2 . ?
N1 Ru1 S1 90.23(9) 2 2 ?
N1 Ru1 S1 89.77(9) . 2 ?
N1 Ru1 S1 89.77(9) 2 . ?
N1 Ru1 S1 90.23(9) . . ?
S1 Ru1 S1 180.00(4) 2 . ?
N1 Ru1 Cl1 88.43(9) 2 2 ?
N1 Ru1 Cl1 91.57(9) . 2 ?
S1 Ru1 Cl1 89.24(4) 2 2 ?
S1 Ru1 Cl1 90.76(4) . 2 ?
N1 Ru1 Cl1 91.57(9) 2 . ?
N1 Ru1 Cl1 88.43(9) . . ?
S1 Ru1 Cl1 90.76(4) 2 . ?
S1 Ru1 Cl1 89.24(4) . . ?
Cl1 Ru1 Cl1 180.00(5) 2 . ?
C4 S1 C1 91.8(2) . . ?
C4 S1 Ru1 108.06(13) . . ?
C1 S1 Ru1 108.21(14) . . ?
C9 N1 C6 106.7(3) . . ?
C9 N1 Ru1 127.1(3) . . ?
C6 N1 Ru1 126.0(3) . . ?
C2 C1 C10 130.6(4) . 2 ?
C2 C1 S1 107.9(3) . . ?
C10 C1 S1 121.1(3) 2 . ?
C3 C2 C1 114.5(4) . . ?
C2 C3 C4 114.2(4) . . ?
C3 C4 C5 129.5(4) . . ?
C3 C4 S1 108.1(3) . . ?
C5 C4 S1 121.8(3) . . ?
C6 C5 C4 125.7(4) . . ?
C6 C5 C11 119.6(4) . . ?
C4 C5 C11 114.4(4) . . ?
N1 C6 C5 129.2(4) . . ?
N1 C6 C7 108.9(4) . . ?
C5 C6 C7 121.9(4) . . ?
C8 C7 C6 107.9(4) . . ?
C7 C8 C9 108.1(4) . . ?
N1 C9 C10 128.5(4) . . ?
N1 C9 C8 108.3(4) . . ?
C10 C9 C8 123.1(4) . . ?
C9 C10 C1 125.7(4) . 2 ?
C9 C10 C18 117.9(4) . . ?
C1 C10 C18 116.3(4) 2 . ?
C13 C11 C12 117.6(4) . . ?
C13 C11 C5 120.8(4) . . ?
C12 C11 C5 121.3(4) . . ?
C14 C12 C11 120.4(5) . . ?
C11 C13 C15 121.4(5) . . ?
C16 C14 C12 122.2(4) . . ?
C13 C15 C16 120.5(5) . . ?
C14 C16 C15 117.8(5) . . ?
C14 C16 C17 122.3(5) . . ?
C15 C16 C17 119.9(5) . . ?
C19 C18 C20 117.5(4) . . ?
C19 C18 C10 121.3(4) . . ?
C20 C18 C10 121.3(4) . . ?
C21 C19 C18 120.6(4) . . ?
C22 C20 C18 120.8(4) . . ?
C19 C21 C23 121.1(5) . . ?
C23 C22 C20 121.5(4) . . ?
C22 C23 C21 118.4(4) . . ?
C22 C23 C24 121.1(4) . . ?
C21 C23 C24 120.4(5) . . ?
N2 Ru2 N2 180.000(1) 2_666 . ?
N2 Ru2 S2 89.77(9) 2_666 . ?
N2 Ru2 S2 90.23(9) . . ?
N2 Ru2 S2 90.23(9) 2_666 2_666 ?
N2 Ru2 S2 89.77(9) . 2_666 ?
S2 Ru2 S2 180.000(2) . 2_666 ?
N2 Ru2 Cl2 91.23(9) 2_666 2_666 ?
N2 Ru2 Cl2 88.77(9) . 2_666 ?
S2 Ru2 Cl2 89.26(4) . 2_666 ?
S2 Ru2 Cl2 90.74(4) 2_666 2_666 ?
N2 Ru2 Cl2 88.77(9) 2_666 . ?
N2 Ru2 Cl2 91.23(9) . . ?
S2 Ru2 Cl2 90.74(4) . . ?
S2 Ru2 Cl2 89.26(4) 2_666 . ?
Cl2 Ru2 Cl2 180.000(1) 2_666 . ?
C34 N2 C27 106.8(3) 2_666 . ?
C34 N2 Ru2 126.6(3) 2_666 . ?
C27 N2 Ru2 126.5(3) . . ?
C29 S2 C32 92.2(2) . . ?
C29 S2 Ru2 107.68(15) . . ?
C32 S2 Ru2 107.69(16) . . ?
C26 C25 C34 108.0(4) . 2_666 ?
C25 C26 C27 108.3(4) . . ?
N2 C27 C28 129.2(4) . . ?
N2 C27 C26 108.2(4) . . ?
C28 C27 C26 122.5(4) . . ?
C27 C28 C29 124.9(4) . . ?
C27 C28 C35 120.3(4) . . ?
C29 C28 C35 114.7(4) . . ?
C30 C29 C28 130.0(4) . . ?
C30 C29 S2 108.5(3) . . ?
C28 C29 S2 121.3(3) . . ?
C29 C30 C31 114.2(4) . . ?
C32 C31 C30 113.4(4) . . ?
C31 C32 C33 129.3(4) . . ?
C31 C32 S2 108.4(3) . . ?
C33 C32 S2 122.0(3) . . ?
C32 C33 C34 125.3(4) . . ?
C32 C33 C42 115.3(4) . . ?
C34 C33 C42 118.9(4) . . ?
N2 C34 C33 129.1(4) 2_666 . ?
N2 C34 C25 108.6(4) 2_666 2_666 ?
C33 C34 C25 122.3(4) . 2_666 ?
C37 C35 C36 117.3(4) . . ?
C37 C35 C28 120.6(4) . . ?
C36 C35 C28 122.0(4) . . ?
C38 C36 C35 121.1(4) . . ?
C35 C37 C39 121.8(4) . . ?
C36 C38 C40 121.3(4) . . ?
C37 C39 C40 120.3(5) . . ?
C38 C40 C39 118.2(4) . . ?
C38 C40 C41 121.3(5) . . ?
C39 C40 C41 120.5(5) . . ?
C44 C42 C43 116.4(4) . . ?
C44 C42 C33 121.6(4) . . ?
C43 C42 C33 121.9(4) . . ?
C45 C43 C42 122.0(5) . . ?
C42 C44 C46 121.7(5) . . ?
C47 C45 C43 120.8(5) . . ?
C47 C46 C44 121.3(5) . . ?
C45 C47 C46 117.7(5) . . ?
C45 C47 C48 122.4(5) . . ?
C46 C47 C48 119.8(5) . . ?
Cl3 C49 Cl4 125.5(8) . . ?
Cl6 C50 Cl5 111.4(6) . . ?

loop_
_geom_bond_atom_site_label_1
_geom_bond_atom_site_label_2
_geom_bond_distance
_geom_bond_site_symmetry_2
_geom_bond_publ_flag
Ru1 N1 2.082(3) 2 ?
Ru1 N1 2.082(3) . ?
Ru1 S1 2.2514(10) 2 ?
Ru1 S1 2.2514(10) . ?
Ru1 Cl1 2.3987(11) 2 ?
Ru1 Cl1 2.3987(11) . ?
S1 C4 1.749(4) . ?
S1 C1 1.754(4) . ?
N1 C9 1.384(5) . ?
N1 C6 1.393(5) . ?
C1 C2 1.388(6) . ?
C1 C10 1.410(6) 2 ?
C2 C3 1.371(6) . ?
C3 C4 1.391(5) . ?
C4 C5 1.418(6) . ?
C5 C6 1.409(5) . ?
C5 C11 1.493(6) . ?
C6 C7 1.442(6) . ?
C7 C8 1.332(5) . ?
C8 C9 1.456(6) . ?
C9 C10 1.405(5) . ?
C10 C1 1.410(6) 2 ?
C10 C18 1.499(5) . ?
C11 C13 1.382(6) . ?
C11 C12 1.391(5) . ?
C12 C14 1.378(6) . ?
C13 C15 1.386(7) . ?
C14 C16 1.366(6) . ?
C15 C16 1.386(6) . ?
C16 C17 1.522(6) . ?
C18 C19 1.395(6) . ?
C18 C20 1.410(5) . ?
C19 C21 1.384(6) . ?
C20 C22 1.381(6) . ?
C21 C23 1.399(6) . ?
C22 C23 1.363(6) . ?
C23 C24 1.520(6) . ?
Ru2 N2 2.086(3) 2_666 ?
Ru2 N2 2.086(3) . ?
Ru2 S2 2.2493(12) . ?
Ru2 S2 2.2493(12) 2_666 ?
Ru2 Cl2 2.4100(11) 2_666 ?
Ru2 Cl2 2.4100(11) . ?
N2 C34 1.384(5) 2_666 ?
N2 C27 1.386(5) . ?
S2 C29 1.747(4) . ?
S2 C32 1.750(4) . ?
C25 C26 1.317(6) . ?
C25 C34 1.454(5) 2_666 ?
C26 C27 1.455(5) . ?
C27 C28 1.409(6) . ?
C28 C29 1.419(6) . ?
C28 C35 1.490(6) . ?
C29 C30 1.379(6) . ?
C30 C31 1.402(6) . ?
C31 C32 1.391(6) . ?
C32 C33 1.394(5) . ?
C33 C34 1.409(6) . ?
C33 C42 1.511(6) . ?
C34 N2 1.384(5) 2_666 ?
C34 C25 1.454(5) 2_666 ?
C35 C37 1.376(6) . ?
C35 C36 1.396(6) . ?
C36 C38 1.365(6) . ?
C37 C39 1.382(6) . ?
C38 C40 1.384(6) . ?
C39 C40 1.383(6) . ?
C40 C41 1.522(6) . ?
C42 C44 1.353(6) . ?
C42 C43 1.374(6) . ?
C43 C45 1.375(6) . ?
C44 C46 1.380(7) . ?
C45 C47 1.352(6) . ?
C46 C47 1.358(7) . ?
C47 C48 1.539(6) . ?
C49 Cl3 1.536(9) . ?
C49 Cl4 1.621(11) . ?
C50 Cl6 1.705(9) . ?
C50 Cl5 1.712(11) . ?
